data_2107343
loop_
_publ_author_name
'Stephenson, N.C.'

_publ_section_title
;
 A Structural Investigation of Some Stable Phases in the Region Nb2 O5 W
 O3 - W O3
;
_journal_name_full 'Acta Crystallographica B (24,1968-38,1982)'
_journal_page_first 637
_journal_page_last 653
_journal_volume 24
_journal_year 1968
_chemical_formula_sum 'Nb22 O102 W20'
_chemical_name_systematic 'Nb22 W20 O102'
_space_group_IT_number 55
_symmetry_space_group_name_Hall '-P 2 2ab'
_symmetry_space_group_name_H-M 'P b a m'
_cell_angle_alpha 90
_cell_angle_beta 90
_cell_angle_gamma 90
_cell_formula_units_Z 1
_cell_length_a 12.195
_cell_length_b 36.74
_cell_length_c 3.951
_cell_volume 1770.223
_citation_journal_id_ASTM ACBCAR
_cod_data_source_file Stephenson_ACBCAR_1968_1247.cif
_cod_data_source_block Nb22O102W20
_cod_database_code 2107343

loop_
_symmetry_equiv_pos_as_xyz
x,y,z
-x,-y,z
x+1/2,-y+1/2,-z
-x+1/2,y+1/2,-z
-x,-y,-z
x,y,-z
-x-1/2,y-1/2,z
x-1/2,-y-1/2,z

loop_
_atom_site_label
_atom_site_type_symbol
_atom_site_fract_x
_atom_site_fract_y
_atom_site_fract_z
_atom_site_occupancy
_atom_site_U_iso_or_equiv
O1 O-2 0.4426 0.0428 0 1 0.0
O25 O-2 0.3403 0.2795 0.5 1 0.0
Nb8 Nb+5 0.4168 0.43456 0 0.522 0.0
O6 O-2 0.1975 0.2296 0 1 0.0
Nb7 Nb+5 0.2089 0.35742 0 0.522 0.0
O26 O-2 0.1701 0.4439 0.5 1 0.0
W8 W+4 0.4168 0.43456 0 0.478 0.0
O19 O-2 0.0089 0.1626 0.5 1 0.0
Nb2 Nb+5 0.2046 0.02843 0 0.522 0.0
W7 W+4 0.2089 0.35742 0 0.478 0.0
O18 O-2 0.4281 0.0983 0.5 1 0.0
W1 W+4 0.5 0 0 0.478 0.0
O23 O-2 0.4168 0.4346 0.5 1 0.0
W2 W+4 0.2046 0.02843 0 0.478 0.0
O22 O-2 0.2089 0.3574 0.5 1 0.0
Nb3 Nb+5 0.4281 0.09827 0 0.522 0.0
O13 O-2 0.361 0.323 0 1 0.0
O4 O-2 0.3236 0.1426 0 1 0.0
O17 O-2 0.2046 0.0284 0.5 1 0.0
Nb9 Nb+5 0.1718 0.1007 0 0.522 0.0
O7 O-2 0.0013 0.2075 0 1 0.0
W9 W+4 0.1718 0.1007 0 0.478 0.0
O21 O-2 0.0634 0.2645 0.5 1 0.0
O10 O-2 0.3213 0.4045 0 1 0.0
Nb4 Nb+5 0.0089 0.16258 0 0.522 0.0
W11 W+4 0.1701 0.44394 0 0.478 0.0
O5 O-2 0.1623 0.1797 0 1 0.0
O24 O-2 0.1718 0.1007 0.5 1 0.0
W10 W+4 0.3403 0.27952 0 0.478 0.0
W6 W+4 0.0634 0.2645 0 0.478 0.0
Nb1 Nb+5 0.5 0 0 0.522 0.0
O16 O-2 0.5 0 0.5 1 0.0
Nb6 Nb+5 0.0634 0.2645 0 0.522 0.0
Nb11 Nb+5 0.1701 0.44394 0 0.522 0.0
O8 O-2 0.1845 0.3072 0 1 0.0
W4 W+4 0.0089 0.16258 0 0.478 0.0
Nb5 Nb+5 0.2869 0.18906 0 0.522 0.0
O3 O-2 0.2875 0.0667 0 1 0.0
O2 O-2 0.0679 0.0581 0 1 0.0
W5 W+4 0.2869 0.18906 0 0.478 0.0
O15 O-2 0.016 0.1135 0 1 0.0
O20 O-2 0.2869 0.1891 0.5 1 0.0
O9 O-2 0.0764 0.3914 0 1 0.0
Nb10 Nb+5 0.3403 0.27952 0 0.522 0.0
O12 O-2 0.346 0.479 0 1 0.0
O14 O-2 0.41 0.2265 0 1 0.0
W3 W+4 0.4281 0.09827 0 0.478 0.0
O11 O-2 0.3366 0.0054 0 1 0.0
